data_7211877
loop_
_publ_author_name
'Martin, Lee'
'Day, Peter'
'Nakatsuji, Shin'ichi'
'Yamada, Jun'ichi'
'Akutsu, Hiroki'
'Horton, Peter'

_publ_section_title
;
 A molecular charge transfer salt of BEDT-TTF containing a single
 enantiomer of tris(oxalato)chromate(III) crystallised from a chiral
 solvent
;
_journal_issue 5
_journal_name_full CrystEngComm
_journal_page_first 1369
_journal_paper_doi 10.1039/b916136h
_journal_volume 12
_journal_year 2010
_chemical_formula_sum 'C37 H26 Cl2 Cr Na O12 S24'
_chemical_formula_weight 1577.91
_chemical_name_systematic
;
?
;
_space_group_IT_number 1
_symmetry_cell_setting triclinic
_symmetry_space_group_name_Hall 'P 1'
_symmetry_space_group_name_H-M 'P 1'
_atom_sites_solution_hydrogens geom
_atom_sites_solution_primary direct
_atom_sites_solution_secondary difmap
_audit_creation_method SHELXL-97
_cell_angle_alpha 81.534(6)
_cell_angle_beta 76.253(4)
_cell_angle_gamma 67.954(5)
_cell_formula_units_Z 1
_cell_length_a 9.1071(9)
_cell_length_b 9.3366(8)
_cell_length_c 18.0884(18)
_cell_measurement_reflns_used 5534
_cell_measurement_temperature 120(2)
_cell_measurement_theta_max 27.485
_cell_measurement_theta_min 2.910
_cell_volume 1381.9(2)
_computing_cell_refinement 'DENZO (Otwinowski & Minor, 1997) & COLLECT (Hooft, R.W.W., 1998)'
_computing_data_collection 'COLLECT (Hooft, R.W.W., 1998)'
_computing_data_reduction 'DENZO (Otwinowski & Minor, 1997) & COLLECT (Hooft, R.W.W., 1998)'
_computing_molecular_graphics 'ORTEP3 for Windows (Farrugia, 1997)'
_computing_publication_material 'WinGX (Farrugia, 1999)'
_computing_structure_refinement 'SHELXL-97 (Sheldrick, 1997b)'
_computing_structure_solution 'SHELXS-97 (Sheldrick, 1997a)'
_diffrn_ambient_temperature 120(2)
_diffrn_detector_area_resol_mean '4096x4096pixels / 62x62mm'
_diffrn_measured_fraction_theta_full 0.996
_diffrn_measured_fraction_theta_max 0.996
_diffrn_measurement_device_type 'Bruker-Nonius APEX II CCD camera on \k-goniostat'
_diffrn_measurement_method '\f & \w scans'
_diffrn_radiation_monochromator '10cm confocal mirrors'
_diffrn_radiation_source 'Bruker-Nonius FR591 rotating anode'
_diffrn_radiation_type MoK\a
_diffrn_radiation_wavelength 0.71073
_diffrn_reflns_av_R_equivalents 0.0928
_diffrn_reflns_av_sigmaI/netI 0.0578
_diffrn_reflns_limit_h_max 11
_diffrn_reflns_limit_h_min -11
_diffrn_reflns_limit_k_max 12
_diffrn_reflns_limit_k_min -11
_diffrn_reflns_limit_l_max 23
_diffrn_reflns_limit_l_min 0
_diffrn_reflns_number 6311
_diffrn_reflns_theta_full 27.48
_diffrn_reflns_theta_max 27.48
_diffrn_reflns_theta_min 3.20
_exptl_absorpt_coefficient_mu 1.277
_exptl_absorpt_correction_T_max 0.9749
_exptl_absorpt_correction_T_min 0.8027
_exptl_absorpt_correction_type multi-scan
_exptl_absorpt_process_details 'SADABS 2007/2 (Sheldrick, G.M., 2007)'
_exptl_crystal_colour 'Opaque Dark Brown'
_exptl_crystal_density_diffrn 1.896
_exptl_crystal_density_method 'not measured'
_exptl_crystal_description Plate
_exptl_crystal_F_000 797
_exptl_crystal_size_max 0.18
_exptl_crystal_size_mid 0.10
_exptl_crystal_size_min 0.02
_refine_diff_density_max 1.465
_refine_diff_density_min -1.122
_refine_diff_density_rms 0.263
_refine_ls_abs_structure_details 'Flack H D (1983), Acta Cryst. A39, 876-881'
_refine_ls_abs_structure_Flack 0.07(12)
_refine_ls_extinction_method none
_refine_ls_goodness_of_fit_ref 1.109
_refine_ls_hydrogen_treatment constr
_refine_ls_matrix_type full
_refine_ls_number_parameters 725
_refine_ls_number_reflns 6311
_refine_ls_number_restraints 950
_refine_ls_restrained_S_all 1.049
_refine_ls_R_factor_all 0.1426
_refine_ls_R_factor_gt 0.1096
_refine_ls_shift/su_max 0.011
_refine_ls_shift/su_mean 0.001
_refine_ls_structure_factor_coef Fsqd
_refine_ls_weighting_details 'calc w=1/[\s^2^(Fo^2^)+(0.0391P)^2^+17.7881P] where P=(Fo^2^+2Fc^2^)/3'
_refine_ls_weighting_scheme calc
_refine_ls_wR_factor_gt 0.2306
_refine_ls_wR_factor_ref 0.2538
_reflns_number_gt 5036
_reflns_number_total 6311
_reflns_threshold_expression >2sigma(I)
_cod_data_source_file b916136h.txt
_cod_data_source_block 2008src1206
_cod_original_sg_symbol_H-M P1
_cod_database_code 7211877

loop_
_symmetry_equiv_pos_as_xyz
'x, y, z'

loop_
_atom_site_label
_atom_site_type_symbol
_atom_site_fract_x
_atom_site_fract_y
_atom_site_fract_z
_atom_site_U_iso_or_equiv
_atom_site_adp_type
_atom_site_occupancy
_atom_site_symmetry_multiplicity
_atom_site_calc_flag
_atom_site_refinement_flags
_atom_site_disorder_assembly
_atom_site_disorder_group
Cr1 Cr 1.0267(6) 0.6701(6) 0.2260(3) 0.0291(9) Uani 1 1 d U . .
Na1 Na 0.6671(12) 0.3022(11) 0.2278(6) 0.0195(16) Uani 1 1 d U . .
C1 C -0.278(4) 0.666(4) 1.0430(17) 0.031(2) Uani 0.66(5) 1 d PDU A 1
H1A H -0.3616 0.7681 1.0343 0.038 Uiso 0.66(5) 1 calc PR A 1
H1B H -0.2916 0.6412 1.0988 0.038 Uiso 0.66(5) 1 calc PR A 1
C2 C -0.110(4) 0.680(4) 1.0132(12) 0.030(2) Uani 0.66(5) 1 d PDU A 1
H2A H -0.0256 0.5767 1.0176 0.037 Uiso 0.66(5) 1 calc PR A 1
H2B H -0.0954 0.7480 1.0462 0.037 Uiso 0.66(5) 1 calc PR A 1
C3 C -0.138(3) 0.627(3) 0.8754(9) 0.034(3) Uani 1 1 d DU A .
C4 C -0.233(3) 0.564(3) 0.9027(9) 0.034(4) Uani 1 1 d DU A .
C5 C -0.155(3) 0.509(3) 0.7641(10) 0.036(2) Uani 1 1 d DU A .
C6 C -0.143(3) 0.454(3) 0.6964(10) 0.039(3) Uani 1 1 d DU . .
C7 C -0.168(3) 0.321(3) 0.5820(9) 0.032(2) Uani 1 1 d DU . .
C8 C -0.081(3) 0.428(3) 0.5466(9) 0.029(3) Uani 1 1 d DU . .
C9 C -0.021(3) 0.292(3) 0.4141(12) 0.039(4) Uani 1 1 d DU . .
H9A H 0.0035 0.3031 0.3577 0.047 Uiso 1 1 calc R . .
H9B H 0.0610 0.1957 0.4304 0.047 Uiso 1 1 calc R . .
C10 C -0.170(3) 0.280(3) 0.4378(9) 0.040(4) Uani 1 1 d DU . .
H10A H -0.1794 0.2100 0.4046 0.048 Uiso 1 1 calc R . .
H10B H -0.2526 0.3835 0.4300 0.048 Uiso 1 1 calc R . .
S1 S -0.3123(8) 0.5229(9) 1.0000(4) 0.0340(15) Uani 1 1 d DU . .
S2 S -0.0789(10) 0.7578(12) 0.9157(4) 0.046(2) Uani 1 1 d DU . .
S3 S -0.0642(9) 0.6306(10) 0.7747(4) 0.0369(15) Uani 1 1 d DU . .
S4 S -0.2695(8) 0.4482(9) 0.8443(4) 0.0347(16) Uani 1 1 d DU . .
S5 S -0.2281(10) 0.3274(12) 0.6799(4) 0.047(2) Uani 1 1 d DU . .
S6 S -0.0325(11) 0.5147(12) 0.6105(4) 0.050(2) Uani 1 1 d DU . .
S7 S -0.0050(12) 0.4548(11) 0.4510(4) 0.050(2) Uani 1 1 d DU . .
S8 S -0.2192(9) 0.2099(9) 0.5365(4) 0.0359(15) Uani 1 1 d DU . .
C101 C -0.321(7) 0.699(5) 1.033(4) 0.031(2) Uani 0.34(5) 1 d PDU A 2
H10C H -0.4134 0.7825 1.0157 0.038 Uiso 0.34(5) 1 calc PR A 2
H10D H -0.3508 0.6890 1.0895 0.038 Uiso 0.34(5) 1 calc PR A 2
C102 C -0.179(7) 0.760(9) 1.0142(15) 0.030(2) Uani 0.34(5) 1 d PDU A 2
H10E H -0.0977 0.6973 1.0453 0.037 Uiso 0.34(5) 1 calc PR A 2
H10F H -0.2204 0.8681 1.0297 0.037 Uiso 0.34(5) 1 calc PR A 2
C11 C 0.114(7) 0.113(4) 1.023(2) 0.021(3) Uani 0.27(3) 1 d PDU B 1
H11A H 0.2207 0.1254 1.0127 0.026 Uiso 0.27(3) 1 calc PR B 1
H11B H 0.0447 0.1752 1.0661 0.026 Uiso 0.27(3) 1 calc PR B 1
C12 C 0.138(6) -0.060(4) 1.0456(17) 0.020(3) Uani 0.27(3) 1 d PDU B 1
H12A H 0.0361 -0.0770 1.0483 0.024 Uiso 0.27(3) 1 calc PR B 1
H12B H 0.1660 -0.0871 1.0969 0.024 Uiso 0.27(3) 1 calc PR B 1
C13 C 0.225(3) -0.094(2) 0.8926(10) 0.023(3) Uani 1 1 d DU B .
C14 C 0.125(3) 0.028(2) 0.8808(10) 0.024(4) Uani 1 1 d DU B .
C15 C 0.206(3) -0.102(2) 0.7572(11) 0.030(3) Uani 1 1 d DU B .
C16 C 0.221(3) -0.137(2) 0.6847(11) 0.031(4) Uani 1 1 d DU . .
C17 C 0.173(4) -0.165(3) 0.5486(13) 0.043(3) Uani 1 1 d DU C .
C18 C 0.292(3) -0.314(2) 0.5704(12) 0.035(3) Uani 1 1 d DU C .
C19 C 0.320(5) -0.392(5) 0.4257(15) 0.040(3) Uani 0.47(4) 1 d PDU C 1
H19A H 0.3791 -0.3244 0.3972 0.048 Uiso 0.47(4) 1 calc PR C 1
H19B H 0.3479 -0.4802 0.3942 0.048 Uiso 0.47(4) 1 calc PR C 1
C20 C 0.159(5) -0.311(3) 0.433(2) 0.041(3) Uani 0.47(4) 1 d PDU C 1
H20A H 0.0988 -0.3711 0.4677 0.049 Uiso 0.47(4) 1 calc PR C 1
H20B H 0.1295 -0.2978 0.3824 0.049 Uiso 0.47(4) 1 calc PR C 1
S11 S 0.0249(11) 0.1884(8) 0.9397(4) 0.041(2) Uani 1 1 d DU . .
S12 S 0.2960(10) -0.1849(8) 0.9786(4) 0.041(2) Uani 1 1 d DU . .
S13 S 0.3181(9) -0.2256(7) 0.8183(3) 0.0319(16) Uani 1 1 d DU . .
S14 S 0.0800(10) 0.0783(7) 0.7877(3) 0.0326(17) Uani 1 1 d DU . .
S15 S 0.1036(10) -0.0339(7) 0.6188(4) 0.0352(17) Uani 1 1 d DU . .
S16 S 0.3534(12) -0.3252(8) 0.6549(4) 0.048(2) Uani 1 1 d DU . .
S17 S 0.3952(14) -0.4678(9) 0.5133(5) 0.065(3) Uani 1 1 d DU . .
S18 S 0.0965(12) -0.1219(11) 0.4688(5) 0.053(2) Uani 1 1 d DU . .
C111 C 0.028(3) 0.086(3) 1.0322(11) 0.021(3) Uani 0.73(3) 1 d PDU B 2
H11C H -0.0127 0.1618 1.0720 0.026 Uiso 0.73(3) 1 calc PR B 2
H11D H -0.0456 0.0267 1.0410 0.026 Uiso 0.73(3) 1 calc PR B 2
C112 C 0.201(3) -0.027(3) 1.0394(16) 0.020(3) Uani 0.73(3) 1 d PDU B 2
H11E H 0.1964 -0.0705 1.0928 0.024 Uiso 0.73(3) 1 calc PR B 2
H11F H 0.2719 0.0351 1.0302 0.024 Uiso 0.73(3) 1 calc PR B 2
C119 C 0.381(6) -0.372(6) 0.4192(16) 0.040(3) Uani 0.53(4) 1 d PDU C 2
H11G H 0.4659 -0.3248 0.4053 0.048 Uiso 0.53(4) 1 calc PR C 2
H11H H 0.4130 -0.4545 0.3837 0.048 Uiso 0.53(4) 1 calc PR C 2
C120 C 0.244(5) -0.262(5) 0.403(2) 0.041(3) Uani 0.53(4) 1 d PDU C 2
H12C H 0.1834 -0.3172 0.3873 0.049 Uiso 0.53(4) 1 calc PR C 2
H12D H 0.2771 -0.2006 0.3571 0.049 Uiso 0.53(4) 1 calc PR C 2
C21 C -0.510(3) 1.250(3) 1.0474(14) 0.029(3) Uani 0.77(4) 1 d PDU D 1
H21A H -0.5168 1.2065 1.1009 0.034 Uiso 0.77(4) 1 calc PR D 1
H21B H -0.4491 1.3210 1.0406 0.034 Uiso 0.77(4) 1 calc PR D 1
C22 C -0.683(3) 1.346(4) 1.0353(11) 0.030(3) Uani 0.77(4) 1 d PDU D 1
H22A H -0.7381 1.4241 1.0741 0.036 Uiso 0.77(4) 1 calc PR D 1
H22B H -0.7465 1.2777 1.0411 0.036 Uiso 0.77(4) 1 calc PR D 1
C23 C -0.582(3) 1.271(2) 0.8882(10) 0.029(3) Uani 1 1 d DU D .
C24 C -0.482(3) 1.152(2) 0.9036(10) 0.028(3) Uani 1 1 d DU D .
C25 C -0.517(3) 1.125(2) 0.7725(11) 0.026(3) Uani 1 1 d DU D .
C26 C -0.504(3) 1.071(2) 0.7043(11) 0.024(3) Uani 1 1 d DU . .
C27 C -0.430(3) 0.924(2) 0.5784(11) 0.036(3) Uani 1 1 d DU . .
C28 C -0.542(3) 1.082(2) 0.5625(10) 0.037(4) Uani 1 1 d DU . .
C29 C -0.500(4) 0.999(3) 0.4180(14) 0.063(7) Uani 1 1 d DU . .
H29A H -0.5716 0.9372 0.4275 0.075 Uiso 1 1 calc R . .
H29B H -0.4934 1.0397 0.3641 0.075 Uiso 1 1 calc R . .
C30 C -0.351(4) 0.901(3) 0.4266(11) 0.064(7) Uani 1 1 d DU . .
H30A H -0.2808 0.9639 0.4200 0.077 Uiso 1 1 calc R . .
H30B H -0.3062 0.8305 0.3846 0.077 Uiso 1 1 calc R . .
S21 S -0.3963(11) 1.0949(12) 0.9866(5) 0.060(3) Uani 1 1 d DU . .
S22 S -0.6747(8) 1.4422(7) 0.9416(4) 0.0297(13) Uani 1 1 d DU . .
S23 S -0.6494(9) 1.3027(8) 0.8001(4) 0.0338(15) Uani 1 1 d DU . .
S24 S -0.4088(8) 1.0022(8) 0.8391(4) 0.0304(15) Uani 1 1 d DU . .
S25 S -0.3825(9) 0.8938(9) 0.6683(4) 0.0375(17) Uani 1 1 d DU . .
S26 S -0.6269(12) 1.1968(8) 0.6389(4) 0.046(2) Uani 1 1 d DU . .
S27 S -0.5979(12) 1.1623(10) 0.4774(4) 0.049(2) Uani 1 1 d DU . .
S28 S -0.3331(10) 0.7845(9) 0.5160(4) 0.0365(16) Uani 1 1 d DU . .
C121 C -0.553(10) 1.241(8) 1.044(5) 0.029(3) Uani 0.23(4) 1 d PDU D 2
H12E H -0.6486 1.2094 1.0530 0.034 Uiso 0.23(4) 1 calc PR D 2
H12F H -0.5197 1.2208 1.0944 0.034 Uiso 0.23(4) 1 calc PR D 2
C122 C -0.623(11) 1.420(8) 1.034(3) 0.030(3) Uani 0.23(4) 1 d PDU D 2
H12G H -0.5420 1.4664 1.0331 0.036 Uiso 0.23(4) 1 calc PR D 2
H12H H -0.7200 1.4647 1.0734 0.036 Uiso 0.23(4) 1 calc PR D 2
C31 C 0.798(3) 0.528(3) 0.2634(12) 0.027(2) Uani 1 1 d DU . .
C32 C 0.918(3) 0.453(3) 0.1893(13) 0.029(2) Uani 1 1 d DU . .
O31 O 0.6875(19) 0.4843(19) 0.2923(9) 0.028(2) Uani 1 1 d DU . .
O32 O 0.890(2) 0.364(2) 0.1594(9) 0.031(2) Uani 1 1 d DU . .
O33 O 1.034(2) 0.506(2) 0.1640(10) 0.034(3) Uani 1 1 d DU . .
O34 O 0.832(2) 0.6371(18) 0.2863(9) 0.030(3) Uani 1 1 d DU . .
C41 C 0.311(2) 0.450(2) 0.2648(12) 0.027(3) Uani 1 1 d DU . .
C42 C 0.364(2) 0.544(2) 0.1902(11) 0.025(2) Uani 1 1 d DU . .
O41 O 0.4114(19) 0.3406(17) 0.2918(9) 0.028(2) Uani 1 1 d DU . .
O42 O 0.5007(18) 0.4987(18) 0.1581(9) 0.028(2) Uani 1 1 d DU . .
O43 O 0.2495(18) 0.6662(16) 0.1709(8) 0.027(3) Uani 1 1 d DU . .
O44 O 0.1561(18) 0.5059(18) 0.2941(9) 0.030(3) Uani 1 1 d DU . .
C51 C 0.833(3) -0.032(2) 0.1905(12) 0.025(2) Uani 1 1 d DU . .
C52 C 0.882(3) -0.027(2) 0.2675(12) 0.028(2) Uani 1 1 d DU . .
O51 O 0.733(2) 0.0795(16) 0.1665(9) 0.029(2) Uani 1 1 d DU . .
O52 O 0.825(2) 0.0907(16) 0.2987(9) 0.029(2) Uani 1 1 d DU . .
O53 O 0.986(2) -0.1554(16) 0.2879(9) 0.030(3) Uani 1 1 d DU . .
O54 O 0.9050(19) -0.1648(15) 0.1586(8) 0.024(3) Uani 1 1 d DU . .
C61 C 0.290(3) 0.961(3) 0.255(2) 0.085(6) Uani 1 1 d DU . .
H61A H 0.2314 0.8901 0.2557 0.102 Uiso 1 1 calc R . .
H61B H 0.2725 0.9840 0.3088 0.102 Uiso 1 1 calc R . .
Cl61 Cl 0.4818(16) 0.8551(17) 0.2324(9) 0.101(4) Uani 1 1 d DU . .
Cl62 Cl 0.1886(12) 1.1226(14) 0.2133(7) 0.067(2) Uani 1 1 d DU . .

loop_
_atom_site_aniso_label
_atom_site_aniso_U_11
_atom_site_aniso_U_22
_atom_site_aniso_U_33
_atom_site_aniso_U_23
_atom_site_aniso_U_13
_atom_site_aniso_U_12
Cr1 0.039(2) 0.036(2) 0.0175(19) -0.0036(16) -0.0073(16) -0.0180(18)
Na1 0.032(3) 0.018(3) 0.013(3) 0.001(2) 0.002(3) -0.018(2)
C1 0.025(4) 0.040(4) 0.023(4) -0.002(3) -0.009(4) -0.002(3)
C2 0.024(4) 0.039(4) 0.023(3) -0.004(4) -0.010(4) -0.001(3)
C3 0.035(10) 0.046(10) 0.017(4) -0.003(6) -0.003(6) -0.012(7)
C4 0.034(10) 0.045(10) 0.019(4) -0.005(6) 0.001(6) -0.011(7)
C5 0.036(5) 0.063(6) 0.014(3) -0.004(4) 0.000(4) -0.026(5)
C6 0.040(7) 0.066(8) 0.014(4) -0.007(5) -0.005(5) -0.021(6)
C7 0.035(6) 0.043(6) 0.016(4) -0.008(4) -0.004(5) -0.010(4)
C8 0.034(8) 0.039(7) 0.013(4) -0.008(5) -0.003(5) -0.010(5)
C9 0.040(10) 0.064(11) 0.007(6) -0.008(6) -0.005(6) -0.007(9)
C10 0.039(10) 0.063(12) 0.011(5) -0.014(6) -0.005(6) -0.006(8)
S1 0.029(3) 0.049(4) 0.020(3) -0.004(3) -0.001(3) -0.011(3)
S2 0.035(4) 0.099(6) 0.019(3) -0.006(3) -0.014(3) -0.036(4)
S3 0.035(3) 0.064(5) 0.019(3) -0.005(3) -0.001(3) -0.028(3)
S4 0.022(3) 0.066(4) 0.018(3) -0.006(3) 0.007(2) -0.024(3)
S5 0.038(4) 0.094(6) 0.017(3) -0.015(3) 0.003(3) -0.033(4)
S6 0.059(5) 0.098(7) 0.011(3) -0.012(3) -0.007(3) -0.044(5)
S7 0.070(6) 0.074(6) 0.006(3) -0.007(3) -0.002(3) -0.027(5)
S8 0.041(4) 0.043(4) 0.023(3) -0.012(3) 0.001(3) -0.014(3)
C101 0.025(4) 0.040(4) 0.023(4) -0.002(3) -0.009(4) -0.002(3)
C102 0.024(4) 0.039(4) 0.023(3) -0.004(4) -0.010(4) -0.001(3)
C11 0.028(5) 0.017(4) 0.017(3) -0.010(3) 0.003(4) -0.007(4)
C12 0.027(5) 0.018(4) 0.017(4) -0.009(3) 0.000(4) -0.009(4)
C13 0.029(9) 0.019(6) 0.017(5) -0.006(4) -0.007(5) -0.003(5)
C14 0.032(9) 0.018(6) 0.015(5) -0.007(4) -0.005(5) 0.000(5)
C15 0.053(6) 0.016(5) 0.013(4) -0.004(4) -0.008(4) -0.002(5)
C16 0.056(8) 0.017(6) 0.014(5) -0.005(4) -0.005(5) -0.006(6)
C17 0.063(6) 0.040(5) 0.031(5) -0.017(4) -0.013(4) -0.014(5)
C18 0.055(7) 0.028(5) 0.033(5) -0.017(4) -0.008(5) -0.021(5)
C19 0.055(4) 0.043(4) 0.030(3) -0.015(3) 0.008(4) -0.031(4)
C20 0.056(4) 0.044(4) 0.031(4) -0.015(3) 0.009(4) -0.032(4)
S11 0.070(5) 0.017(3) 0.020(3) -0.009(2) -0.008(3) 0.005(3)
S12 0.051(4) 0.022(3) 0.023(3) -0.009(2) -0.014(3) 0.023(3)
S13 0.049(4) 0.018(3) 0.013(3) 0.000(2) -0.005(3) 0.005(3)
S14 0.062(5) 0.009(2) 0.016(3) -0.003(2) -0.011(3) 0.002(2)
S15 0.072(5) 0.025(3) 0.013(3) -0.002(2) -0.014(3) -0.018(3)
S16 0.099(6) 0.016(3) 0.015(3) -0.004(2) -0.007(3) -0.009(3)
S17 0.117(7) 0.036(4) 0.027(3) -0.024(3) -0.004(4) -0.008(4)
S18 0.073(5) 0.057(4) 0.027(4) -0.022(3) -0.016(3) -0.009(3)
C111 0.028(5) 0.017(4) 0.017(3) -0.010(3) 0.003(4) -0.007(4)
C112 0.027(5) 0.018(4) 0.017(4) -0.009(3) 0.000(4) -0.009(4)
C119 0.055(4) 0.043(4) 0.030(3) -0.015(3) 0.008(4) -0.031(4)
C120 0.056(4) 0.044(4) 0.031(4) -0.015(3) 0.009(4) -0.032(4)
C21 0.034(5) 0.041(4) 0.018(4) -0.001(3) -0.003(4) -0.022(4)
C22 0.033(5) 0.042(4) 0.019(3) -0.002(3) 0.001(4) -0.022(4)
C23 0.036(9) 0.033(6) 0.019(5) -0.005(5) 0.004(5) -0.016(6)
C24 0.035(9) 0.033(6) 0.019(5) -0.004(5) 0.001(5) -0.018(6)
C25 0.035(5) 0.024(4) 0.023(4) -0.001(3) -0.003(4) -0.015(4)
C26 0.031(6) 0.024(5) 0.023(4) -0.001(4) 0.000(4) -0.020(4)
C27 0.052(7) 0.042(5) 0.018(4) -0.007(4) -0.002(5) -0.020(5)
C28 0.053(9) 0.041(6) 0.017(5) -0.005(5) -0.001(6) -0.019(6)
C29 0.110(19) 0.064(11) 0.016(6) -0.002(6) -0.018(9) -0.030(9)
C30 0.110(19) 0.065(11) 0.017(5) -0.005(6) -0.015(9) -0.029(9)
S21 0.034(4) 0.093(7) 0.044(5) -0.037(5) -0.021(4) 0.009(4)
S22 0.031(3) 0.028(3) 0.031(3) 0.000(2) -0.007(2) -0.011(2)
S23 0.043(4) 0.026(3) 0.027(3) -0.003(2) -0.005(3) -0.007(3)
S24 0.022(3) 0.035(3) 0.029(3) -0.011(3) -0.006(3) 0.000(2)
S25 0.038(4) 0.049(4) 0.024(3) -0.014(3) -0.009(3) -0.008(3)
S26 0.088(6) 0.026(3) 0.018(3) -0.003(3) -0.013(4) -0.011(3)
S27 0.092(6) 0.051(4) 0.019(3) 0.002(3) -0.017(4) -0.040(4)
S28 0.047(4) 0.044(4) 0.020(3) -0.008(3) 0.000(3) -0.020(3)
C121 0.034(5) 0.041(4) 0.018(4) -0.001(3) -0.003(4) -0.022(4)
C122 0.033(5) 0.042(4) 0.019(3) -0.002(3) 0.001(4) -0.022(4)
C31 0.032(5) 0.031(5) 0.021(4) -0.006(4) -0.005(4) -0.015(4)
C32 0.034(5) 0.038(5) 0.023(4) -0.008(4) -0.004(4) -0.019(4)
O31 0.034(6) 0.028(5) 0.020(5) -0.008(4) 0.000(4) -0.011(4)
O32 0.036(5) 0.043(6) 0.020(5) -0.010(4) -0.002(4) -0.021(4)
O33 0.042(6) 0.038(6) 0.024(5) -0.009(5) 0.005(4) -0.020(5)
O34 0.038(6) 0.028(6) 0.024(5) -0.006(4) -0.002(4) -0.014(4)
C41 0.039(4) 0.027(5) 0.015(4) -0.003(4) 0.003(4) -0.015(4)
C42 0.038(4) 0.025(5) 0.016(4) -0.002(4) -0.001(4) -0.017(4)
O41 0.042(4) 0.023(6) 0.018(5) 0.001(4) 0.005(4) -0.018(4)
O42 0.038(5) 0.030(5) 0.017(5) 0.004(4) -0.002(4) -0.018(4)
O43 0.044(6) 0.019(5) 0.016(5) -0.006(4) 0.004(5) -0.014(4)
O44 0.041(5) 0.031(6) 0.016(5) -0.006(5) 0.005(5) -0.015(5)
C51 0.038(5) 0.023(4) 0.020(4) -0.004(4) -0.003(4) -0.018(4)
C52 0.043(5) 0.021(4) 0.021(4) -0.006(4) -0.004(4) -0.014(4)
O51 0.042(6) 0.027(4) 0.021(5) -0.004(4) -0.004(4) -0.016(4)
O52 0.048(6) 0.021(4) 0.021(5) -0.009(4) -0.007(5) -0.012(4)
O53 0.047(6) 0.022(5) 0.021(5) -0.004(5) -0.005(5) -0.012(5)
O54 0.035(6) 0.025(5) 0.017(5) -0.006(4) -0.003(5) -0.018(5)
C61 0.070(8) 0.089(9) 0.095(10) -0.031(8) -0.009(9) -0.023(8)
Cl61 0.084(7) 0.082(7) 0.113(9) -0.034(6) 0.008(7) -0.008(5)
Cl62 0.049(4) 0.089(6) 0.073(5) -0.042(5) -0.009(4) -0.023(4)

loop_
_atom_type_symbol
_atom_type_description
_atom_type_scat_dispersion_real
_atom_type_scat_dispersion_imag
_atom_type_scat_source
C C 0.0033 0.0016 'International Tables Vol C Tables 4.2.6.8 and 6.1.1.4'
H H 0.0000 0.0000 'International Tables Vol C Tables 4.2.6.8 and 6.1.1.4'
O O 0.0106 0.0060 'International Tables Vol C Tables 4.2.6.8 and 6.1.1.4'
Na Na 0.0362 0.0249 'International Tables Vol C Tables 4.2.6.8 and 6.1.1.4'
S S 0.1246 0.1234 'International Tables Vol C Tables 4.2.6.8 and 6.1.1.4'
Cr Cr 0.3209 0.6236 'International Tables Vol C Tables 4.2.6.8 and 6.1.1.4'
Cl Cl 0.1484 0.1585 'International Tables Vol C Tables 4.2.6.8 and 6.1.1.4'

loop_
_geom_angle_atom_site_label_1
_geom_angle_atom_site_label_2
_geom_angle_atom_site_label_3
_geom_angle
_geom_angle_site_symmetry_1
_geom_angle_site_symmetry_3
O34 Cr1 O54 93.0(7) . 1_565
O34 Cr1 O53 90.3(7) . 1_565
O54 Cr1 O53 83.5(6) 1_565 1_565
O34 Cr1 O33 83.4(6) . .
O54 Cr1 O33 91.4(7) 1_565 .
O53 Cr1 O33 171.7(8) 1_565 .
O34 Cr1 O44 88.7(7) . 1_655
O54 Cr1 O44 178.0(7) 1_565 1_655
O53 Cr1 O44 95.4(7) 1_565 1_655
O33 Cr1 O44 89.9(8) . 1_655
O34 Cr1 O43 169.9(7) . 1_655
O54 Cr1 O43 96.4(6) 1_565 1_655
O53 Cr1 O43 94.3(7) 1_565 1_655
O33 Cr1 O43 92.7(6) . 1_655
O44 Cr1 O43 82.0(6) 1_655 1_655
O41 Na1 O31 92.0(7) . .
O41 Na1 O51 102.8(7) . .
O31 Na1 O51 161.4(8) . .
O41 Na1 O42 74.0(6) . .
O31 Na1 O42 89.4(7) . .
O51 Na1 O42 105.3(7) . .
O41 Na1 O32 158.5(7) . .
O31 Na1 O32 73.2(5) . .
O51 Na1 O32 95.2(7) . .
O42 Na1 O32 90.0(7) . .
O41 Na1 O52 103.5(7) . .
O31 Na1 O52 94.0(7) . .
O51 Na1 O52 71.8(5) . .
O42 Na1 O52 175.8(8) . .
O32 Na1 O52 93.3(7) . .
C2 C1 S1 115.0(19) . .
C2 C1 H1A 108.5 . .
S1 C1 H1A 108.5 . .
C2 C1 H1B 108.5 . .
S1 C1 H1B 108.5 . .
H1A C1 H1B 107.5 . .
C1 C2 S2 114.0(19) . .
C1 C2 H2A 108.7 . .
S2 C2 H2A 108.8 . .
C1 C2 H2B 108.7 . .
S2 C2 H2B 108.7 . .
H2A C2 H2B 107.6 . .
C4 C3 S3 119.6(13) . .
C4 C3 S2 130.4(14) . .
S3 C3 S2 108.9(10) . .
C3 C4 S1 130.5(15) . .
C3 C4 S4 118.5(13) . .
S1 C4 S4 109.1(10) . .
C6 C5 S3 124.3(13) . .
C6 C5 S4 117.6(13) . .
S3 C5 S4 118.2(11) . .
C5 C6 S5 127.8(13) . .
C5 C6 S6 120.4(13) . .
S5 C6 S6 111.8(10) . .
C8 C7 S8 126.5(12) . .
C8 C7 S5 113.8(12) . .
S8 C7 S5 119.6(12) . .
C7 C8 S6 114.6(11) . .
C7 C8 S7 126.8(12) . .
S6 C8 S7 118.1(11) . .
C10 C9 S7 113.3(17) . .
C10 C9 H9A 108.9 . .
S7 C9 H9A 108.9 . .
C10 C9 H9B 108.9 . .
S7 C9 H9B 108.9 . .
H9A C9 H9B 107.7 . .
C9 C10 S8 116.5(16) . .
C9 C10 H10A 108.2 . .
S8 C10 H10A 108.2 . .
C9 C10 H10B 108.2 . .
S8 C10 H10B 108.2 . .
H10A C10 H10B 107.3 . .
C4 S1 C101 95(2) . .
C4 S1 C1 99.3(12) . .
C101 S1 C1 15(2) . .
C102 S2 C2 25(2) . .
C102 S2 C3 105(2) . .
C2 S2 C3 97.0(12) . .
C5 S3 C3 91.6(9) . .
C5 S4 C4 91.4(9) . .
C7 S5 C6 100.4(9) . .
C8 S6 C6 98.7(9) . .
C8 S7 C9 100.7(10) . .
C7 S8 C10 101.3(11) . .
C102 C101 S1 124(4) . .
C102 C101 H10C 106.2 . .
S1 C101 H10C 106.2 . .
C102 C101 H10D 106.2 . .
S1 C101 H10D 106.2 . .
H10C C101 H10D 106.4 . .
C101 C102 S2 115(4) . .
C101 C102 H10E 108.5 . .
S2 C102 H10E 108.5 . .
C101 C102 H10F 108.5 . .
S2 C102 H10F 108.5 . .
H10E C102 H10F 107.5 . .
C12 C11 S11 114(2) . .
C12 C11 H11A 108.7 . .
S11 C11 H11A 108.7 . .
C12 C11 H11B 108.7 . .
S11 C11 H11B 108.7 . .
H11A C11 H11B 107.6 . .
C11 C12 S12 111(2) . .
C11 C12 H12A 109.3 . .
S12 C12 H12A 109.3 . .
C11 C12 H12B 109.3 . .
S12 C12 H12B 109.3 . .
H12A C12 H12B 108.0 . .
C14 C13 S13 119.3(13) . .
C14 C13 S12 130.9(13) . .
S13 C13 S12 109.6(9) . .
C13 C14 S11 129.8(14) . .
C13 C14 S14 118.8(13) . .
S11 C14 S14 110.9(9) . .
C16 C15 S13 122.2(14) . .
C16 C15 S14 120.1(14) . .
S13 C15 S14 117.6(10) . .
C15 C16 S15 128.2(15) . .
C15 C16 S16 118.8(14) . .
S15 C16 S16 112.2(10) . .
C18 C17 S18 126.5(13) . .
C18 C17 S15 112.7(12) . .
S18 C17 S15 120.7(12) . .
C17 C18 S17 125.7(13) . .
C17 C18 S16 116.6(12) . .
S17 C18 S16 117.0(12) . .
C20 C19 S17 117(2) . .
C20 C19 H19A 108.1 . .
S17 C19 H19A 108.1 . .
C20 C19 H19B 108.1 . .
S17 C19 H19B 108.1 . .
H19A C19 H19B 107.3 . .
C19 C20 S18 114(2) . .
C19 C20 H20A 108.8 . .
S18 C20 H20A 108.8 . .
C19 C20 H20B 108.8 . .
S18 C20 H20B 108.8 . .
H20A C20 H20B 107.7 . .
C14 S11 C11 100.6(12) . .
C14 S11 C111 99.5(11) . .
C11 S11 C111 28(2) . .
C112 S12 C12 23(2) . .
C112 S12 C13 100.5(11) . .
C12 S12 C13 98.6(14) . .
C15 S13 C13 92.1(8) . .
C15 S14 C14 91.8(8) . .
C17 S15 C16 100.7(9) . .
C18 S16 C16 97.5(9) . .
C18 S17 C119 101.4(18) . .
C18 S17 C19 101.8(12) . .
C119 S17 C19 20(2) . .
C17 S18 C20 101.9(13) . .
C17 S18 C120 104.1(18) . .
C20 S18 C120 33(2) . .
C112 C111 S11 111.8(18) . .
C112 C111 H11C 109.3 . .
S11 C111 H11C 109.3 . .
C112 C111 H11D 109.3 . .
S11 C111 H11D 109.3 . .
H11C C111 H11D 107.9 . .
C111 C112 S12 118.3(17) . .
C111 C112 H11E 107.7 . .
S12 C112 H11E 107.7 . .
C111 C112 H11F 107.7 . .
S12 C112 H11F 107.7 . .
H11E C112 H11F 107.1 . .
C120 C119 S17 123(4) . .
C120 C119 H11G 106.7 . .
S17 C119 H11G 106.7 . .
C120 C119 H11H 106.7 . .
S17 C119 H11H 106.7 . .
H11G C119 H11H 106.6 . .
C119 C120 S18 125(4) . .
C119 C120 H12C 106.1 . .
S18 C120 H12C 106.1 . .
C119 C120 H12D 106.1 . .
S18 C120 H12D 106.1 . .
H12C C120 H12D 106.3 . .
C22 C21 S21 116.4(18) . .
C22 C21 H21A 108.2 . .
S21 C21 H21A 108.2 . .
C22 C21 H21B 108.2 . .
S21 C21 H21B 108.2 . .
H21A C21 H21B 107.3 . .
C21 C22 S22 109.5(17) . .
C21 C22 H22A 109.8 . .
S22 C22 H22A 109.8 . .
C21 C22 H22B 109.8 . .
S22 C22 H22B 109.8 . .
H22A C22 H22B 108.2 . .
C24 C23 S23 120.8(13) . .
C24 C23 S22 128.0(14) . .
S23 C23 S22 111.1(10) . .
C23 C24 S21 128.8(14) . .
C23 C24 S24 118.5(13) . .
S21 C24 S24 112.6(10) . .
C26 C25 S23 122.7(14) . .
C26 C25 S24 119.3(14) . .
S23 C25 S24 117.6(10) . .
C25 C26 S25 129.1(14) . .
C25 C26 S26 118.4(14) . .
S25 C26 S26 112.4(10) . .
C28 C27 S28 126.7(13) . .
C28 C27 S25 113.7(12) . .
S28 C27 S25 119.1(12) . .
C27 C28 S27 127.2(13) . .
C27 C28 S26 115.8(12) . .
S27 C28 S26 117.0(12) . .
C30 C29 S27 118(2) . .
C30 C29 H29A 107.9 . .
S27 C29 H29A 107.9 . .
C30 C29 H29B 107.9 . .
S27 C29 H29B 107.9 . .
H29A C29 H29B 107.2 . .
C29 C30 S28 117(2) . .
C29 C30 H30A 107.9 . .
S28 C30 H30A 107.9 . .
C29 C30 H30B 107.9 . .
S28 C30 H30B 107.9 . .
H30A C30 H30B 107.2 . .
C24 S21 C21 104.0(11) . .
C24 S21 C121 96(4) . .
C21 S21 C121 14(4) . .
C122 S22 C22 33(3) . .
C122 S22 C23 115(3) . .
C22 S22 C23 97.5(12) . .
C25 S23 C23 91.1(8) . .
C25 S24 C24 91.3(8) . .
C27 S25 C26 99.7(9) . .
C28 S26 C26 97.5(9) . .
C28 S27 C29 101.9(11) . .
C27 S28 C30 100.0(11) . .
C122 C121 S21 133(6) . .
C122 C121 H12E 104.1 . .
S21 C121 H12E 104.1 . .
C122 C121 H12F 104.1 . .
S21 C121 H12F 104.1 . .
H12E C121 H12F 105.5 . .
C121 C122 S22 100(5) . .
C121 C122 H12G 111.7 . .
S22 C122 H12G 111.7 . .
C121 C122 H12H 111.7 . .
S22 C122 H12H 111.7 . .
H12G C122 H12H 109.5 . .
O31 C31 O34 126.7(17) . .
O31 C31 C32 119.7(14) . .
O34 C31 C32 113.6(13) . .
O32 C32 O33 126.0(18) . .
O32 C32 C31 119.2(15) . .
O33 C32 C31 114.6(13) . .
C31 O31 Na1 114.4(12) . .
C32 O32 Na1 113.3(12) . .
C32 O33 Cr1 113.7(12) . .
C31 O34 Cr1 114.6(11) . .
O41 C41 O44 126.0(17) . .
O41 C41 C42 120.3(14) . .
O44 C41 C42 113.6(13) . .
O42 C42 O43 126.5(17) . .
O42 C42 C41 118.6(15) . .
O43 C42 C41 114.9(13) . .
C41 O41 Na1 113.2(12) . .
C42 O42 Na1 112.9(12) . .
C42 O43 Cr1 112.7(12) . 1_455
C41 O44 Cr1 113.8(11) . 1_455
O51 C51 O54 124.9(16) . .
O51 C51 C52 120.0(14) . .
O54 C51 C52 115.0(13) . .
O52 C52 O53 127.7(17) . .
O52 C52 C51 118.9(15) . .
O53 C52 C51 113.4(13) . .
C51 O51 Na1 114.0(12) . .
C52 O52 Na1 113.8(13) . .
C52 O53 Cr1 114.0(11) . 1_545
C51 O54 Cr1 112.3(11) . 1_545
Cl62 C61 Cl61 129(3) . .
Cl62 C61 H61A 105.1 . .
Cl61 C61 H61A 105.1 . .
Cl62 C61 H61B 105.1 . .
Cl61 C61 H61B 105.1 . .
H61A C61 H61B 105.9 . .

loop_
_geom_bond_atom_site_label_1
_geom_bond_atom_site_label_2
_geom_bond_distance
_geom_bond_site_symmetry_2
Cr1 O34 1.958(15) .
Cr1 O54 1.974(15) 1_565
Cr1 O53 1.983(15) 1_565
Cr1 O33 2.004(16) .
Cr1 O44 2.008(16) 1_655
Cr1 O43 2.027(16) 1_655
Na1 O41 2.259(18) .
Na1 O31 2.282(17) .
Na1 O51 2.312(17) .
Na1 O42 2.322(18) .
Na1 O32 2.338(17) .
Na1 O52 2.370(18) .
C1 C2 1.55(3) .
C1 S1 1.798(18) .
C1 H1A 0.9900 .
C1 H1B 0.9900 .
C2 S2 1.804(18) .
C2 H2A 0.9900 .
C2 H2B 0.9900 .
C3 C4 1.19(2) .
C3 S3 1.785(17) .
C3 S2 1.806(18) .
C4 S1 1.782(17) .
C4 S4 1.782(18) .
C5 C6 1.363(15) .
C5 S3 1.694(17) .
C5 S4 1.728(17) .
C6 S5 1.722(18) .
C6 S6 1.784(18) .
C7 C8 1.48(3) .
C7 S8 1.669(18) .
C7 S5 1.728(17) .
C8 S6 1.722(17) .
C8 S7 1.722(17) .
C9 C10 1.37(3) .
C9 S7 1.811(18) .
C9 H9A 0.9900 .
C9 H9B 0.9900 .
C10 S8 1.820(17) .
C10 H10A 0.9900 .
C10 H10B 0.9900 .
S1 C101 1.797(19) .
S2 C102 1.797(19) .
C101 C102 1.55(3) .
C101 H10C 0.9900 .
C101 H10D 0.9900 .
C102 H10E 0.9900 .
C102 H10F 0.9900 .
C11 C12 1.55(3) .
C11 S11 1.801(19) .
C11 H11A 0.9900 .
C11 H11B 0.9900 .
C12 S12 1.794(19) .
C12 H12A 0.9900 .
C12 H12B 0.9900 .
C13 C14 1.19(2) .
C13 S13 1.787(16) .
C13 S12 1.797(17) .
C14 S11 1.789(16) .
C14 S14 1.784(17) .
C15 C16 1.364(15) .
C15 S13 1.694(17) .
C15 S14 1.723(16) .
C16 S15 1.725(18) .
C16 S16 1.794(17) .
C17 C18 1.48(3) .
C17 S18 1.682(19) .
C17 S15 1.734(18) .
C18 S17 1.721(18) .
C18 S16 1.726(18) .
C19 C20 1.36(3) .
C19 S17 1.82(2) .
C19 H19A 0.9900 .
C19 H19B 0.9900 .
C20 S18 1.81(2) .
C20 H20A 0.9900 .
C20 H20B 0.9900 .
S11 C111 1.800(17) .
S12 C112 1.790(17) .
S17 C119 1.81(2) .
S18 C120 1.82(2) .
C111 C112 1.56(3) .
C111 H11C 0.9900 .
C111 H11D 0.9900 .
C112 H11E 0.9900 .
C112 H11F 0.9900 .
C119 C120 1.36(3) .
C119 H11G 0.9900 .
C119 H11H 0.9900 .
C120 H12C 0.9900 .
C120 H12D 0.9900 .
C21 C22 1.55(3) .
C21 S21 1.784(17) .
C21 H21A 0.9900 .
C21 H21B 0.9900 .
C22 S22 1.796(17) .
C22 H22A 0.9900 .
C22 H22B 0.9900 .
C23 C24 1.18(2) .
C23 S23 1.787(17) .
C23 S22 1.804(17) .
C24 S21 1.780(17) .
C24 S24 1.782(17) .
C25 C26 1.366(15) .
C25 S23 1.705(17) .
C25 S24 1.744(17) .
C26 S25 1.731(18) .
C26 S26 1.804(18) .
C27 C28 1.48(3) .
C27 S28 1.688(18) .
C27 S25 1.739(18) .
C28 S27 1.713(18) .
C28 S26 1.719(18) .
C29 C30 1.36(3) .
C29 S27 1.811(19) .
C29 H29A 0.9900 .
C29 H29B 0.9900 .
C30 S28 1.818(19) .
C30 H30A 0.9900 .
C30 H30B 0.9900 .
S21 C121 1.80(2) .
S22 C122 1.80(2) .
C121 C122 1.55(3) .
C121 H12E 0.9900 .
C121 H12F 0.9900 .
C122 H12G 0.9900 .
C122 H12H 0.9900 .
C31 O31 1.203(19) .
C31 O34 1.313(19) .
C31 C32 1.577(16) .
C32 O32 1.188(19) .
C32 O33 1.284(19) .
C41 O41 1.215(19) .
C41 O44 1.312(19) .
C41 C42 1.576(15) .
C42 O42 1.182(19) .
C42 O43 1.296(19) .
O43 Cr1 2.027(16) 1_455
O44 Cr1 2.008(16) 1_455
C51 O51 1.206(19) .
C51 O54 1.313(18) .
C51 C52 1.570(16) .
C52 O52 1.186(18) .
C52 O53 1.286(19) .
O53 Cr1 1.983(15) 1_545
O54 Cr1 1.974(15) 1_545
C61 Cl62 1.63(2) .
C61 Cl61 1.64(2) .
C61 H61A 0.9900 .
C61 H61B 0.9900 .
